data_7238340
loop_
_publ_author_name
'Bailey, Andrew James'
'Horton, Peter Neil'
'Grossel, Martin Christopher'

_publ_section_title
;
 Self-assembly into infinite tapes by 2,7-disubstituted-1,8-naphthyridines
 in the solid state
;
_journal_issue 12
_journal_name_full CrystEngComm
_journal_page_first 4074
_journal_paper_doi 10.1039/C0CE00243G
_journal_volume 12
_journal_year 2010
_chemical_formula_moiety 'C24 H18 N2 O4'
_chemical_formula_sum 'C24 H18 N2 O4'
_chemical_formula_weight 398.40
_chemical_name_systematic
;
dibenzyl 1,8-naphthyridine-2,7-dicarboxylate
;
_space_group_IT_number 15
_space_group_name_Hall '-C 2yc'
_space_group_name_H-M_alt 'C 1 2/c 1'
_symmetry_cell_setting monoclinic
_symmetry_space_group_name_H-M 'C 1 2/c 1'
_atom_sites_solution_hydrogens geom
_atom_sites_solution_primary direct
_atom_sites_solution_secondary difmap
_cell_angle_alpha 90.00
_cell_angle_beta 93.849(13)
_cell_angle_gamma 90.00
_cell_formula_units_Z 4
_cell_length_a 35.50(4)
_cell_length_b 6.307(8)
_cell_length_c 8.381(10)
_cell_measurement_reflns_used 967
_cell_measurement_temperature 120(2)
_cell_measurement_theta_max 27.95
_cell_measurement_theta_min 3.37
_cell_volume 1872(4)
_computing_cell_refinement 'Bruker SAINT'
_computing_data_collection 'Bruker APEX2'
_computing_data_reduction 'Bruker SAINT'
_computing_structure_refinement 'SHELXL-97 (Sheldrick, 2008)'
_computing_structure_solution SIR2004
_diffrn_ambient_temperature 120(2)
_diffrn_measured_fraction_theta_full 0.993
_diffrn_measured_fraction_theta_max 0.993
_diffrn_measurement_device_type 'Bruker SMART APEX2 CCD diffractometer'
_diffrn_measurement_method 'fine-slice \w scans'
_diffrn_radiation_monochromator 'silicon 111'
_diffrn_radiation_source 'Daresbury SRS station 9.8'
_diffrn_radiation_type synchrotron
_diffrn_radiation_wavelength 0.6939
_diffrn_reflns_av_R_equivalents 0.0510
_diffrn_reflns_av_sigmaI/netI 0.0510
_diffrn_reflns_limit_h_max 46
_diffrn_reflns_limit_h_min -46
_diffrn_reflns_limit_k_max 8
_diffrn_reflns_limit_k_min -8
_diffrn_reflns_limit_l_max 11
_diffrn_reflns_limit_l_min -11
_diffrn_reflns_number 8192
_diffrn_reflns_theta_full 28.28
_diffrn_reflns_theta_max 28.28
_diffrn_reflns_theta_min 3.45
_diffrn_standards_decay_% 5
_diffrn_standards_number 0
_exptl_absorpt_coefficient_mu 0.098
_exptl_absorpt_correction_type none
_exptl_crystal_colour colourless
_exptl_crystal_density_diffrn 1.413
_exptl_crystal_density_method 'not measured'
_exptl_crystal_description lath
_exptl_crystal_F_000 832
_exptl_crystal_size_max 0.10
_exptl_crystal_size_mid 0.02
_exptl_crystal_size_min 0.005
_refine_diff_density_max 0.357
_refine_diff_density_min -0.219
_refine_diff_density_rms 0.047
_refine_ls_extinction_method none
_refine_ls_goodness_of_fit_ref 1.033
_refine_ls_hydrogen_treatment mixed
_refine_ls_matrix_type full
_refine_ls_number_parameters 173
_refine_ls_number_reflns 2305
_refine_ls_number_restraints 0
_refine_ls_restrained_S_all 1.033
_refine_ls_R_factor_all 0.0718
_refine_ls_R_factor_gt 0.0486
_refine_ls_shift/su_max 0.001
_refine_ls_shift/su_mean 0.000
_refine_ls_structure_factor_coef Fsqd
_refine_ls_weighting_details 'calc w=1/[\s^2^(Fo^2^)+(0.0731P)^2^+0.2853P] where P=(Fo^2^+2Fc^2^)/3'
_refine_ls_weighting_scheme calc
_refine_ls_wR_factor_gt 0.1208
_refine_ls_wR_factor_ref 0.1328
_reflns_number_gt 1682
_reflns_number_total 2305
_reflns_threshold_expression >2\s(I)
_cod_data_source_file c0ce00243g.txt
_cod_data_source_block 3c
_cod_original_sg_symbol_H-M 'C 2/c'
_cod_database_code 7238340

loop_
_symmetry_equiv_pos_as_xyz
'x, y, z'
'-x, y, -z+1/2'
'x+1/2, y+1/2, z'
'-x+1/2, y+1/2, -z+1/2'
'-x, -y, -z'
'x, -y, z-1/2'
'-x+1/2, -y+1/2, -z'
'x+1/2, -y+1/2, z-1/2'

loop_
_atom_site_label
_atom_site_type_symbol
_atom_site_fract_x
_atom_site_fract_y
_atom_site_fract_z
_atom_site_U_iso_or_equiv
_atom_site_adp_type
_atom_site_occupancy
_atom_site_symmetry_multiplicity
_atom_site_calc_flag
_atom_site_refinement_flags
O9 O 0.60679(3) 0.90138(17) -0.03904(14) 0.0275(3) Uani 1 1 d .
N1 N 0.52554(3) 0.9933(2) 0.17178(15) 0.0235(3) Uani 1 1 d .
O8 O 0.57558(3) 1.20835(17) -0.01119(14) 0.0303(3) Uani 1 1 d .
C5 C 0.5000 0.6513(3) 0.2500 0.0232(4) Uani 1 2 d S
C2 C 0.55058(4) 0.8859(2) 0.09402(19) 0.0233(3) Uani 1 1 d .
C6 C 0.5000 0.8771(3) 0.2500 0.0216(4) Uani 1 2 d S
C4 C 0.52737(4) 0.5447(2) 0.16545(19) 0.0263(4) Uani 1 1 d .
C11 C 0.65825(4) 0.8536(2) -0.20653(19) 0.0255(3) Uani 1 1 d .
C3 C 0.55269(4) 0.6615(2) 0.0871(2) 0.0262(3) Uani 1 1 d .
C10 C 0.63459(5) 1.0138(3) -0.1260(2) 0.0264(4) Uani 1 1 d .
C12 C 0.64412(5) 0.6556(3) -0.2560(2) 0.0282(4) Uani 1 1 d .
C7 C 0.57818(4) 1.0205(2) 0.00965(18) 0.0237(3) Uani 1 1 d .
C13 C 0.66615(5) 0.5177(3) -0.3400(2) 0.0330(4) Uani 1 1 d .
C15 C 0.71666(5) 0.7699(3) -0.3258(2) 0.0364(4) Uani 1 1 d .
C16 C 0.69480(5) 0.9080(3) -0.2409(2) 0.0316(4) Uani 1 1 d .
C14 C 0.70222(5) 0.5754(3) -0.3759(2) 0.0356(4) Uani 1 1 d .
H12 H 0.6185(5) 0.617(3) -0.232(2) 0.029(5) Uiso 1 1 d .
H10A H 0.6199(5) 1.102(3) -0.206(2) 0.037(5) Uiso 1 1 d .
H4 H 0.5279(4) 0.389(3) 0.161(2) 0.027(5) Uiso 1 1 d .
H14 H 0.7160(5) 0.479(3) -0.432(2) 0.038(5) Uiso 1 1 d .
H15 H 0.7424(6) 0.810(3) -0.347(3) 0.047(6) Uiso 1 1 d .
H3 H 0.5722(5) 0.596(3) 0.027(2) 0.032(5) Uiso 1 1 d .
H10B H 0.6502(5) 1.104(3) -0.050(2) 0.035(5) Uiso 1 1 d .
H16 H 0.7046(5) 1.051(3) -0.207(2) 0.033(5) Uiso 1 1 d .
H13 H 0.6565(6) 0.388(3) -0.376(2) 0.043(6) Uiso 1 1 d .

loop_
_atom_site_aniso_label
_atom_site_aniso_U_11
_atom_site_aniso_U_22
_atom_site_aniso_U_33
_atom_site_aniso_U_23
_atom_site_aniso_U_13
_atom_site_aniso_U_12
O9 0.0278(6) 0.0215(5) 0.0347(7) 0.0034(4) 0.0120(5) 0.0021(4)
N1 0.0240(7) 0.0192(6) 0.0277(7) 0.0001(5) 0.0034(5) 0.0008(5)
O8 0.0334(6) 0.0197(6) 0.0388(7) 0.0001(5) 0.0104(5) -0.0004(5)
C5 0.0242(11) 0.0186(10) 0.0268(11) 0.000 0.0011(8) 0.000
C2 0.0243(8) 0.0192(7) 0.0266(8) 0.0004(6) 0.0027(6) 0.0008(6)
C6 0.0231(10) 0.0164(10) 0.0254(11) 0.000 0.0015(8) 0.000
C4 0.0290(8) 0.0174(7) 0.0326(9) -0.0010(6) 0.0029(6) 0.0018(6)
C11 0.0281(8) 0.0247(8) 0.0240(7) 0.0016(6) 0.0035(6) 0.0018(6)
C3 0.0269(8) 0.0209(7) 0.0310(8) -0.0026(6) 0.0046(6) 0.0030(6)
C10 0.0268(8) 0.0234(8) 0.0296(9) 0.0003(6) 0.0075(7) -0.0014(6)
C12 0.0304(9) 0.0264(8) 0.0281(8) 0.0004(6) 0.0040(6) -0.0007(7)
C7 0.0259(8) 0.0199(7) 0.0255(8) -0.0019(6) 0.0023(6) 0.0004(6)
C13 0.0424(10) 0.0256(8) 0.0312(9) -0.0008(7) 0.0041(7) 0.0004(7)
C15 0.0277(9) 0.0406(10) 0.0418(10) -0.0011(8) 0.0081(7) 0.0035(7)
C16 0.0282(9) 0.0298(9) 0.0375(10) -0.0016(7) 0.0062(7) -0.0013(7)
C14 0.0398(10) 0.0341(9) 0.0338(9) -0.0013(7) 0.0095(7) 0.0109(8)

loop_
_atom_type_symbol
_atom_type_description
_atom_type_scat_dispersion_real
_atom_type_scat_dispersion_imag
_atom_type_scat_source
C C 0.0033 0.0016 'International Tables Vol C Tables 4.2.6.8 and 6.1.1.4'
H H 0.0000 0.0000 'International Tables Vol C Tables 4.2.6.8 and 6.1.1.4'
N N 0.0061 0.0033 'International Tables Vol C Tables 4.2.6.8 and 6.1.1.4'
O O 0.0106 0.0060 'International Tables Vol C Tables 4.2.6.8 and 6.1.1.4'

loop_
_geom_angle_atom_site_label_1
_geom_angle_atom_site_label_2
_geom_angle_atom_site_label_3
_geom_angle
_geom_angle_site_symmetry_1
_geom_angle_site_symmetry_3
C7 O9 C10 115.56(14) . .
C2 N1 C6 116.79(15) . .
C4 C5 C4 123.1(2) . 2_655
C4 C5 C6 118.44(10) . .
C4 C5 C6 118.44(10) 2_655 .
N1 C2 C3 124.75(14) . .
N1 C2 C7 114.96(15) . .
C3 C2 C7 120.28(14) . .
N1 C6 N1 115.16(19) 2_655 .
N1 C6 C5 122.42(10) 2_655 .
N1 C6 C5 122.42(10) . .
C3 C4 C5 118.90(16) . .
C3 C4 H4 120.6(10) . .
C5 C4 H4 120.5(10) . .
C16 C11 C12 118.69(15) . .
C16 C11 C10 118.98(15) . .
C12 C11 C10 122.24(16) . .
C4 C3 C2 118.70(15) . .
C4 C3 H3 122.2(11) . .
C2 C3 H3 119.1(11) . .
O9 C10 C11 108.46(15) . .
O9 C10 H10A 105.6(11) . .
C11 C10 H10A 110.9(11) . .
O9 C10 H10B 109.1(11) . .
C11 C10 H10B 111.5(11) . .
H10A C10 H10B 111.0(15) . .
C13 C12 C11 120.37(17) . .
C13 C12 H12 120.6(10) . .
C11 C12 H12 119.1(10) . .
O8 C7 O9 123.91(15) . .
O8 C7 C2 125.29(14) . .
O9 C7 C2 110.79(15) . .
C14 C13 C12 120.33(18) . .
C14 C13 H13 119.1(12) . .
C12 C13 H13 120.6(13) . .
C14 C15 C16 120.07(18) . .
C14 C15 H15 120.5(12) . .
C16 C15 H15 119.4(12) . .
C11 C16 C15 120.73(17) . .
C11 C16 H16 118.3(10) . .
C15 C16 H16 120.9(10) . .
C15 C14 C13 119.80(16) . .
C15 C14 H14 122.5(12) . .
C13 C14 H14 117.7(12) . .

loop_
_geom_bond_atom_site_label_1
_geom_bond_atom_site_label_2
_geom_bond_distance
_geom_bond_site_symmetry_2
O9 C7 1.348(2) .
O9 C10 1.450(2) .
N1 C2 1.323(2) .
N1 C6 1.3671(19) .
O8 C7 1.200(2) .
C5 C4 1.411(2) .
C5 C4 1.411(2) 2_655
C5 C6 1.424(3) .
C2 C3 1.419(3) .
C2 C7 1.508(2) .
C6 N1 1.3671(19) 2_655
C4 C3 1.364(2) .
C4 H4 0.982(18) .
C11 C16 1.391(3) .
C11 C12 1.398(3) .
C11 C10 1.503(2) .
C3 H3 0.976(18) .
C10 H10A 0.990(19) .
C10 H10B 0.993(19) .
C12 C13 1.392(3) .
C12 H12 0.977(17) .
C13 C14 1.383(3) .
C13 H13 0.93(2) .
C15 C14 1.384(3) .
C15 C16 1.394(3) .
C15 H15 0.98(2) .
C16 H16 1.003(19) .
C14 H14 0.926(19) .

loop_
_geom_torsion_atom_site_label_1
_geom_torsion_atom_site_label_2
_geom_torsion_atom_site_label_3
_geom_torsion_atom_site_label_4
_geom_torsion
_geom_torsion_site_symmetry_1
_geom_torsion_site_symmetry_4
C6 N1 C2 C3 -0.2(2) . .
C6 N1 C2 C7 -179.97(11) . .
C2 N1 C6 N1 -179.65(15) . 2_655
C2 N1 C6 C5 0.35(15) . .
C4 C5 C6 N1 179.78(10) . 2_655
C4 C5 C6 N1 -0.22(10) 2_655 2_655
C4 C5 C6 N1 -0.22(10) . .
C4 C5 C6 N1 179.78(10) 2_655 .
C4 C5 C4 C3 179.95(17) 2_655 .
C6 C5 C4 C3 -0.05(17) . .
C5 C4 C3 C2 0.2(2) . .
N1 C2 C3 C4 0.0(3) . .
C7 C2 C3 C4 179.69(15) . .
C7 O9 C10 C11 -165.66(13) . .
C16 C11 C10 O9 -154.15(15) . .
C12 C11 C10 O9 29.4(2) . .
C16 C11 C12 C13 -0.9(2) . .
C10 C11 C12 C13 175.55(16) . .
C10 O9 C7 O8 -2.2(2) . .
C10 O9 C7 C2 178.33(13) . .
N1 C2 C7 O8 -11.5(2) . .
C3 C2 C7 O8 168.71(16) . .
N1 C2 C7 O9 167.95(13) . .
C3 C2 C7 O9 -11.8(2) . .
C11 C12 C13 C14 -0.2(3) . .
C12 C11 C16 C15 1.3(3) . .
C10 C11 C16 C15 -175.26(16) . .
C14 C15 C16 C11 -0.6(3) . .
C16 C15 C14 C13 -0.6(3) . .
C12 C13 C14 C15 1.0(3) . .
